data_4134447
loop_
_publ_author_name
'Miloserdov, Fedor M.'
'Rajabi, Nasir A.'
'Lowe, John P.'
'Mahon, Mary F.'
'Macgregor, Stuart A.'
'Whittlesey, Michael K.'

_publ_section_title
;
 Zn-Promoted C-H Reductive Elimination and H<sub>2</sub> Activation via a
 Dual Unsaturated Heterobimetallic Ru-Zn Intermediate.
;
_journal_issue 13
_journal_name_full 'Journal of the American Chemical Society'
_journal_page_first 6340
_journal_page_last 6349
_journal_paper_doi 10.1021/jacs.0c01062
_journal_volume 142
_journal_year 2020
_chemical_formula_moiety 'C62 H60 Li O2 P3 Ru'
_chemical_formula_sum 'C62 H60 Li O2 P3 Ru'
_chemical_formula_weight 1038.02
_space_group_crystal_system triclinic
_space_group_IT_number 2
_space_group_name_Hall '-P 1'
_space_group_name_H-M_alt 'P -1'
_atom_sites_solution_hydrogens mixed
_atom_sites_solution_primary iterative
_audit_creation_date 2018-10-12
_audit_creation_method
;
Olex2 1.2
(compiled 2018.05.29 svn.r3508 for OlexSys, GUI svn.r5506)
;
_cell_angle_alpha 85.899(2)
_cell_angle_beta 89.229(2)
_cell_angle_gamma 63.881(3)
_cell_formula_units_Z 2
_cell_length_a 12.3452(4)
_cell_length_b 12.7390(4)
_cell_length_c 18.1766(5)
_cell_measurement_reflns_used 10551
_cell_measurement_temperature 150.00(10)
_cell_measurement_theta_max 72.5180
_cell_measurement_theta_min 3.9920
_cell_volume 2559.55(15)
_computing_cell_refinement 'CrysAlisPro 1.171.39.46 (Rigaku OD, 2018)'
_computing_data_collection 'CrysAlisPro 1.171.39.46 (Rigaku OD, 2018)'
_computing_data_reduction 'CrysAlisPro 1.171.39.46 (Rigaku OD, 2018)'
_computing_molecular_graphics 'Olex2 (Dolomanov et al., 2009)'
_computing_publication_material 'Olex2 (Dolomanov et al., 2009)'
_computing_structure_refinement 'ShelXL (Sheldrick, 2015)'
_computing_structure_solution 'olex2.solve (Bourhis et al., 2015)'
_diffrn_ambient_environment N~2~
_diffrn_ambient_temperature 150.00(10)
_diffrn_detector 'CCD plate'
_diffrn_detector_area_resol_mean 8.1150
_diffrn_detector_type EosS2
_diffrn_measured_fraction_theta_full 1.000
_diffrn_measured_fraction_theta_max 0.991
_diffrn_measurement_device 'four-circle diffractometer'
_diffrn_measurement_device_type 'SuperNova, Dual, Cu at home/near, EosS2'
_diffrn_measurement_method '\w scans'
_diffrn_radiation_monochromator mirror
_diffrn_radiation_probe x-ray
_diffrn_radiation_type CuK\a
_diffrn_radiation_wavelength 1.54184
_diffrn_reflns_av_R_equivalents 0.0384
_diffrn_reflns_av_unetI/netI 0.0487
_diffrn_reflns_Laue_measured_fraction_full 1.000
_diffrn_reflns_Laue_measured_fraction_max 0.991
_diffrn_reflns_limit_h_max 14
_diffrn_reflns_limit_h_min -15
_diffrn_reflns_limit_k_max 15
_diffrn_reflns_limit_k_min -15
_diffrn_reflns_limit_l_max 22
_diffrn_reflns_limit_l_min -22
_diffrn_reflns_number 25136
_diffrn_reflns_point_group_measured_fraction_full 1.000
_diffrn_reflns_point_group_measured_fraction_max 0.991
_diffrn_reflns_theta_full 67.684
_diffrn_reflns_theta_max 72.893
_diffrn_reflns_theta_min 3.875
_diffrn_source 'micro-focus sealed X-ray tube'
_diffrn_source_type 'SuperNova (Cu) X-ray Source'
_exptl_absorpt_coefficient_mu 3.701
_exptl_absorpt_correction_T_max 1.00000
_exptl_absorpt_correction_T_min 0.85572
_exptl_absorpt_correction_type multi-scan
_exptl_absorpt_process_details
;
CrysAlisPro 1.171.39.46 (Rigaku Oxford Diffraction, 2018)
Empirical absorption correction using spherical harmonics,
 implemented in SCALE3 ABSPACK scaling algorithm.
;
_exptl_crystal_colour 'dark yellow'
_exptl_crystal_colour_modifier dark
_exptl_crystal_colour_primary yellow
_exptl_crystal_density_diffrn 1.347
_exptl_crystal_description block
_exptl_crystal_F_000 1080
_exptl_crystal_size_max 0.111
_exptl_crystal_size_mid 0.085
_exptl_crystal_size_min 0.057
_refine_diff_density_max 0.886
_refine_diff_density_min -0.601
_refine_diff_density_rms 0.071
_refine_ls_extinction_method none
_refine_ls_goodness_of_fit_ref 1.015
_refine_ls_hydrogen_treatment mixed
_refine_ls_matrix_type full
_refine_ls_number_parameters 626
_refine_ls_number_reflns 10142
_refine_ls_number_restraints 0
_refine_ls_restrained_S_all 1.015
_refine_ls_R_factor_all 0.0483
_refine_ls_R_factor_gt 0.0400
_refine_ls_shift/su_max 0.002
_refine_ls_shift/su_mean 0.000
_refine_ls_structure_factor_coef Fsqd
_refine_ls_weighting_details 'w=1/[\s^2^(Fo^2^)+(0.0483P)^2^+1.7027P] where P=(Fo^2^+2Fc^2^)/3'
_refine_ls_weighting_scheme calc
_refine_ls_wR_factor_gt 0.0960
_refine_ls_wR_factor_ref 0.1005
_reflns_Friedel_coverage 0.000
_reflns_number_gt 8780
_reflns_number_total 10142
_reflns_threshold_expression 'I > 2\s(I)'
_cod_data_source_file ja0c01062_si_002.cif
_cod_data_source_block s18mkw31
_cod_depositor_comments 'Adding full bibliography for 4134447--4134453.cif.'
_cod_database_code 4134447
_shelx_shelxl_version_number 2014/7
_shelx_space_group_comment
;
The symmetry employed for this shelxl refinement is uniquely defined
by the following loop, which should always be used as a source of
symmetry information in preference to the above space-group names.
They are only intended as comments.
;
_olex2_refinement_description
;
1. Fixed Uiso
 At 1.2 times of:
  All C(H) groups, All C(H,H) groups
2.a Secondary CH2 refined with riding coordinates:
 C55(H55A,H55B), C56(H56A,H56B), C57(H57A,H57B), C58(H58A,H58B), C59(H59A,
 H59B), C60(H60A,H60B), C61(H61A,H61B), C62(H62A,H62B)
2.b Aromatic/amide H refined with riding coordinates:
 C2(H2), C3(H3), C4(H4), C5(H5), C8(H8), C9(H9), C10(H10), C11(H11), C12(H12),
 C14(H14), C15(H15), C16(H16), C17(H17), C18(H18), C20(H20), C21(H21), C22(H22),
  C23(H23), C26(H26), C27(H27), C28(H28), C29(H29), C30(H30), C32(H32),
 C33(H33), C34(H34), C35(H35), C36(H36), C37(H37), C38(H38), C39(H39), C40(H40),
  C41(H41), C43(H43), C44(H44), C45(H45), C46(H46), C47(H47), C49(H49),
 C50(H50), C51(H51), C52(H52), C53(H53)
;

loop_
_space_group_symop_operation_xyz
'x, y, z'
'-x, -y, -z'

loop_
_atom_site_label
_atom_site_type_symbol
_atom_site_fract_x
_atom_site_fract_y
_atom_site_fract_z
_atom_site_U_iso_or_equiv
_atom_site_adp_type
_atom_site_occupancy
_atom_site_site_symmetry_order
_atom_site_calc_flag
_atom_site_refinement_flags_posn
_atom_site_refinement_flags_adp
_atom_site_refinement_flags_occupancy
_atom_site_disorder_assembly
_atom_site_disorder_group
Ru1 Ru 0.67631(2) 0.24892(2) 0.73668(2) 0.02262(7) Uani 1 1 d . . . . .
P1 P 0.67685(6) 0.07082(6) 0.78085(4) 0.02497(14) Uani 1 1 d . . . . .
P2 P 0.75099(6) 0.30675(6) 0.83709(4) 0.02585(14) Uani 1 1 d . . . . .
P3 P 0.47122(6) 0.37223(6) 0.72454(4) 0.02536(14) Uani 1 1 d . . . . .
O1 O 0.9005(3) 0.2236(3) 0.53380(16) 0.0601(8) Uani 1 1 d . . . . .
O2 O 0.8767(3) 0.4104(3) 0.6295(2) 0.0636(9) Uani 1 1 d . . . . .
C1 C 0.6664(2) 0.1514(3) 0.65074(16) 0.0293(6) Uani 1 1 d . . . . .
C2 C 0.6503(3) 0.1667(3) 0.57421(18) 0.0392(7) Uani 1 1 d . . . . .
H2 H 0.6503 0.2330 0.5492 0.047 Uiso 1 1 calc R . . . .
C3 C 0.6341(4) 0.0849(3) 0.5344(2) 0.0485(9) Uani 1 1 d . . . . .
H3 H 0.6223 0.0983 0.4835 0.058 Uiso 1 1 calc R . . . .
C4 C 0.6352(4) -0.0160(3) 0.5693(2) 0.0506(9) Uani 1 1 d . . . . .
H4 H 0.6230 -0.0692 0.5422 0.061 Uiso 1 1 calc R . . . .
C5 C 0.6547(3) -0.0371(3) 0.6454(2) 0.0434(8) Uani 1 1 d . . . . .
H5 H 0.6588 -0.1056 0.6695 0.052 Uiso 1 1 calc R . . . .
C6 C 0.6679(3) 0.0467(3) 0.68435(17) 0.0317(6) Uani 1 1 d . . . . .
C7 C 0.5540(3) 0.0553(2) 0.83071(17) 0.0292(6) Uani 1 1 d . . . . .
C8 C 0.5129(3) 0.1158(3) 0.89341(18) 0.0341(6) Uani 1 1 d . . . . .
H8 H 0.5465 0.1635 0.9083 0.041 Uiso 1 1 calc R . . . .
C9 C 0.4213(3) 0.1054(3) 0.9344(2) 0.0409(7) Uani 1 1 d . . . . .
H9 H 0.3944 0.1457 0.9768 0.049 Uiso 1 1 calc R . . . .
C10 C 0.3707(3) 0.0356(3) 0.9123(2) 0.0440(8) Uani 1 1 d . . . . .
H10 H 0.3091 0.0292 0.9393 0.053 Uiso 1 1 calc R . . . .
C11 C 0.4113(3) -0.0248(3) 0.8499(2) 0.0440(8) Uani 1 1 d . . . . .
H11 H 0.3773 -0.0724 0.8353 0.053 Uiso 1 1 calc R . . . .
C12 C 0.5026(3) -0.0153(3) 0.8087(2) 0.0368(7) Uani 1 1 d . . . . .
H12 H 0.5293 -0.0560 0.7666 0.044 Uiso 1 1 calc R . . . .
C13 C 0.8058(3) -0.0599(2) 0.82245(17) 0.0286(6) Uani 1 1 d . . . . .
C14 C 0.8122(3) -0.0892(3) 0.89805(19) 0.0358(7) Uani 1 1 d . . . . .
H14 H 0.7486 -0.0443 0.9274 0.043 Uiso 1 1 calc R . . . .
C15 C 0.9115(3) -0.1839(3) 0.9305(2) 0.0438(8) Uani 1 1 d . . . . .
H15 H 0.9147 -0.2016 0.9812 0.053 Uiso 1 1 calc R . . . .
C16 C 1.0060(3) -0.2523(3) 0.8869(2) 0.0480(9) Uani 1 1 d . . . . .
H16 H 1.0730 -0.3160 0.9082 0.058 Uiso 1 1 calc R . . . .
C17 C 0.9996(3) -0.2250(3) 0.8124(3) 0.0523(10) Uani 1 1 d . . . . .
H17 H 1.0627 -0.2713 0.7832 0.063 Uiso 1 1 calc R . . . .
C18 C 0.9005(3) -0.1292(3) 0.7793(2) 0.0426(8) Uani 1 1 d . . . . .
H18 H 0.8979 -0.1118 0.7286 0.051 Uiso 1 1 calc R . . . .
C19 C 0.8672(2) 0.1698(2) 0.74229(17) 0.0285(6) Uani 1 1 d . . . . .
C20 C 0.9634(3) 0.0930(3) 0.70119(19) 0.0354(7) Uani 1 1 d . . . . .
H20 H 0.9474 0.0574 0.6626 0.043 Uiso 1 1 calc R . . . .
C21 C 1.0820(3) 0.0696(3) 0.7177(2) 0.0446(8) Uani 1 1 d . . . . .
H21 H 1.1439 0.0195 0.6892 0.054 Uiso 1 1 calc R . . . .
C22 C 1.1095(3) 0.1187(4) 0.7749(2) 0.0480(9) Uani 1 1 d . . . . .
H22 H 1.1892 0.1030 0.7846 0.058 Uiso 1 1 calc R . . . .
C23 C 1.0178(3) 0.1924(3) 0.8186(2) 0.0429(8) Uani 1 1 d . . . . .
H23 H 1.0355 0.2242 0.8586 0.051 Uiso 1 1 calc R . . . .
C24 C 0.8997(3) 0.2171(3) 0.80131(17) 0.0303(6) Uani 1 1 d . . . . .
C25 C 0.7390(3) 0.4536(3) 0.84982(17) 0.0310(6) Uani 1 1 d . . . . .
C26 C 0.8320(3) 0.4701(3) 0.8804(2) 0.0413(7) Uani 1 1 d . . . . .
H26 H 0.9011 0.4056 0.8988 0.050 Uiso 1 1 calc R . . . .
C27 C 0.8228(4) 0.5825(3) 0.8839(2) 0.0467(8) Uani 1 1 d . . . . .
H27 H 0.8871 0.5927 0.9024 0.056 Uiso 1 1 calc R . . . .
C28 C 0.7180(4) 0.6790(3) 0.8597(2) 0.0507(9) Uani 1 1 d . . . . .
H28 H 0.7113 0.7543 0.8621 0.061 Uiso 1 1 calc R . . . .
C29 C 0.6240(4) 0.6625(3) 0.8322(3) 0.0557(10) Uani 1 1 d . . . . .
H29 H 0.5522 0.7269 0.8174 0.067 Uiso 1 1 calc R . . . .
C30 C 0.6356(3) 0.5495(3) 0.8264(2) 0.0418(7) Uani 1 1 d . . . . .
H30 H 0.5723 0.5392 0.8063 0.050 Uiso 1 1 calc R . . . .
C31 C 0.7579(3) 0.2532(3) 0.93470(17) 0.0305(6) Uani 1 1 d . . . . .
C32 C 0.6832(3) 0.3248(3) 0.98664(19) 0.0397(7) Uani 1 1 d . . . . .
H32 H 0.6299 0.4020 0.9725 0.048 Uiso 1 1 calc R . . . .
C33 C 0.6877(4) 0.2816(4) 1.0595(2) 0.0478(9) Uani 1 1 d . . . . .
H33 H 0.6369 0.3298 1.0939 0.057 Uiso 1 1 calc R . . . .
C34 C 0.7671(4) 0.1677(3) 1.08096(19) 0.0460(8) Uani 1 1 d . . . . .
H34 H 0.7709 0.1394 1.1299 0.055 Uiso 1 1 calc R . . . .
C35 C 0.8407(3) 0.0957(3) 1.0299(2) 0.0430(8) Uani 1 1 d . . . . .
H35 H 0.8938 0.0185 1.0443 0.052 Uiso 1 1 calc R . . . .
C36 C 0.8358(3) 0.1380(3) 0.95697(18) 0.0339(6) Uani 1 1 d . . . . .
H36 H 0.8853 0.0887 0.9226 0.041 Uiso 1 1 calc R . . . .
C37 C 0.4913(3) 0.5622(3) 0.64570(19) 0.0385(7) Uani 1 1 d . . . . .
H37 H 0.5517 0.5039 0.6207 0.046 Uiso 1 1 calc R . . . .
C38 C 0.4655(3) 0.6788(3) 0.6278(2) 0.0467(9) Uani 1 1 d . . . . .
H38 H 0.5072 0.6980 0.5904 0.056 Uiso 1 1 calc R . . . .
C39 C 0.3775(4) 0.7664(3) 0.6659(2) 0.0467(8) Uani 1 1 d . . . . .
H39 H 0.3619 0.8444 0.6555 0.056 Uiso 1 1 calc R . . . .
C40 C 0.3137(3) 0.7365(3) 0.7192(2) 0.0420(8) Uani 1 1 d . . . . .
H40 H 0.2534 0.7949 0.7442 0.050 Uiso 1 1 calc R . . . .
C41 C 0.3388(3) 0.6197(3) 0.73601(18) 0.0354(6) Uani 1 1 d . . . . .
H41 H 0.2944 0.6010 0.7719 0.042 Uiso 1 1 calc R . . . .
C42 C 0.4285(3) 0.5308(2) 0.70023(17) 0.0299(6) Uani 1 1 d . . . . .
C43 C 0.3499(3) 0.4132(3) 0.5849(2) 0.0442(8) Uani 1 1 d . . . . .
H43 H 0.3581 0.4824 0.5789 0.053 Uiso 1 1 calc R . . . .
C44 C 0.2968(4) 0.3821(4) 0.5287(2) 0.0550(10) Uani 1 1 d . . . . .
H44 H 0.2705 0.4301 0.4853 0.066 Uiso 1 1 calc R . . . .
C45 C 0.2830(4) 0.2808(4) 0.5371(2) 0.0568(11) Uani 1 1 d . . . . .
H45 H 0.2463 0.2608 0.4998 0.068 Uiso 1 1 calc R . . . .
C46 C 0.3237(3) 0.2084(3) 0.6013(2) 0.0507(9) Uani 1 1 d . . . . .
H46 H 0.3150 0.1394 0.6069 0.061 Uiso 1 1 calc R . . . .
C47 C 0.3777(3) 0.2385(3) 0.6573(2) 0.0399(7) Uani 1 1 d . . . . .
H47 H 0.4053 0.1893 0.7002 0.048 Uiso 1 1 calc R . . . .
C48 C 0.3908(3) 0.3424(3) 0.64977(18) 0.0334(6) Uani 1 1 d . . . . .
C49 C 0.4047(3) 0.3961(3) 0.87148(18) 0.0362(7) Uani 1 1 d . . . . .
H49 H 0.4817 0.3905 0.8784 0.043 Uiso 1 1 calc R . . . .
C50 C 0.3289(4) 0.4121(3) 0.9317(2) 0.0446(8) Uani 1 1 d . . . . .
H50 H 0.3549 0.4180 0.9784 0.053 Uiso 1 1 calc R . . . .
C51 C 0.2153(4) 0.4193(3) 0.9217(2) 0.0529(10) Uani 1 1 d . . . . .
H51 H 0.1649 0.4292 0.9618 0.064 Uiso 1 1 calc R . . . .
C52 C 0.1763(3) 0.4120(4) 0.8528(2) 0.0555(10) Uani 1 1 d . . . . .
H52 H 0.0995 0.4171 0.8464 0.067 Uiso 1 1 calc R . . . .
C53 C 0.2510(3) 0.3969(3) 0.7925(2) 0.0451(8) Uani 1 1 d . . . . .
H53 H 0.2235 0.3926 0.7459 0.054 Uiso 1 1 calc R . . . .
C54 C 0.3665(3) 0.3883(2) 0.80131(17) 0.0300(6) Uani 1 1 d . . . . .
C55 C 0.8486(4) 0.2800(6) 0.4661(3) 0.087(2) Uani 1 1 d . . . . .
H55A H 0.8422 0.3588 0.4622 0.105 Uiso 1 1 calc R . . . .
H55B H 0.7682 0.2852 0.4616 0.105 Uiso 1 1 calc R . . . .
C56 C 0.9245(4) 0.2130(5) 0.4069(3) 0.0715(13) Uani 1 1 d . . . . .
H56A H 0.9211 0.2643 0.3640 0.086 Uiso 1 1 calc R . . . .
H56B H 0.9000 0.1546 0.3925 0.086 Uiso 1 1 calc R . . . .
C57 C 1.0462(4) 0.1574(5) 0.4414(3) 0.0715(13) Uani 1 1 d . . . . .
H57A H 1.0847 0.2094 0.4363 0.086 Uiso 1 1 calc R . . . .
H57B H 1.0968 0.0848 0.4195 0.086 Uiso 1 1 calc R . . . .
C58 C 1.0239(5) 0.1344(5) 0.5211(3) 0.0870(19) Uani 1 1 d . . . . .
H58A H 1.0299 0.0561 0.5302 0.104 Uiso 1 1 calc R . . . .
H58B H 1.0817 0.1427 0.5530 0.104 Uiso 1 1 calc R . . . .
C59 C 0.8239(5) 0.5095(6) 0.6725(3) 0.0807(16) Uani 1 1 d . . . . .
H59A H 0.8127 0.4848 0.7226 0.097 Uiso 1 1 calc R . . . .
H59B H 0.7457 0.5642 0.6516 0.097 Uiso 1 1 calc R . . . .
C60 C 0.9039(9) 0.5648(9) 0.6723(5) 0.158(5) Uani 1 1 d . . . . .
H60A H 0.8606 0.6471 0.6558 0.190 Uiso 1 1 calc R . . . .
H60B H 0.9357 0.5591 0.7218 0.190 Uiso 1 1 calc R . . . .
C61 C 1.0001(6) 0.5061(6) 0.6236(5) 0.102(2) Uani 1 1 d . . . . .
H61A H 1.0768 0.4936 0.6450 0.122 Uiso 1 1 calc R . . . .
H61B H 0.9876 0.5517 0.5768 0.122 Uiso 1 1 calc R . . . .
C62 C 0.9982(5) 0.3908(5) 0.6132(4) 0.099(2) Uani 1 1 d . . . . .
H62A H 1.0178 0.3691 0.5630 0.119 Uiso 1 1 calc R . . . .
H62B H 1.0554 0.3292 0.6467 0.119 Uiso 1 1 calc R . . . .
Li1 Li 0.8308(5) 0.2809(6) 0.6308(4) 0.0463(14) Uani 1 1 d . . . . .
H1 H 0.693(4) 0.341(4) 0.676(2) 0.052(12) Uiso 1 1 d . . . . .

loop_
_atom_site_aniso_label
_atom_site_aniso_U_11
_atom_site_aniso_U_22
_atom_site_aniso_U_33
_atom_site_aniso_U_23
_atom_site_aniso_U_13
_atom_site_aniso_U_12
Ru1 0.02075(10) 0.01959(10) 0.02684(11) -0.00215(7) 0.00506(7) -0.00832(7)
P1 0.0259(3) 0.0198(3) 0.0301(3) -0.0032(3) 0.0037(3) -0.0107(3)
P2 0.0252(3) 0.0250(3) 0.0306(4) -0.0022(3) 0.0032(3) -0.0141(3)
P3 0.0219(3) 0.0230(3) 0.0291(3) -0.0023(3) 0.0041(2) -0.0080(3)
O1 0.0456(15) 0.078(2) 0.0458(15) 0.0064(14) 0.0127(12) -0.0198(14)
O2 0.0432(15) 0.0525(16) 0.091(2) 0.0100(15) 0.0252(15) -0.0204(12)
C1 0.0242(13) 0.0303(14) 0.0311(15) -0.0094(11) 0.0082(11) -0.0089(11)
C2 0.0414(17) 0.0392(17) 0.0319(16) -0.0052(13) 0.0080(13) -0.0131(14)
C3 0.054(2) 0.054(2) 0.0308(17) -0.0133(15) 0.0034(15) -0.0163(17)
C4 0.058(2) 0.0450(19) 0.048(2) -0.0221(17) 0.0001(17) -0.0195(17)
C5 0.0497(19) 0.0312(16) 0.048(2) -0.0123(14) 0.0057(15) -0.0152(14)
C6 0.0323(14) 0.0283(14) 0.0324(15) -0.0066(12) 0.0036(11) -0.0108(12)
C7 0.0270(13) 0.0230(12) 0.0363(15) 0.0032(11) 0.0013(11) -0.0105(11)
C8 0.0331(15) 0.0318(15) 0.0402(17) 0.0001(12) 0.0046(12) -0.0172(12)
C9 0.0384(17) 0.0412(17) 0.0411(18) 0.0016(14) 0.0104(14) -0.0166(14)
C10 0.0303(15) 0.0456(18) 0.057(2) 0.0097(16) 0.0058(14) -0.0192(14)
C11 0.0367(17) 0.0412(18) 0.063(2) 0.0039(16) -0.0011(15) -0.0261(15)
C12 0.0357(16) 0.0327(15) 0.0469(18) -0.0018(13) 0.0004(13) -0.0195(13)
C13 0.0261(13) 0.0196(12) 0.0418(16) 0.0003(11) -0.0013(11) -0.0120(10)
C14 0.0359(16) 0.0307(15) 0.0424(17) -0.0023(13) -0.0035(13) -0.0160(13)
C15 0.0477(19) 0.0316(16) 0.055(2) 0.0051(14) -0.0153(16) -0.0203(15)
C16 0.0326(16) 0.0267(15) 0.083(3) 0.0092(16) -0.0149(17) -0.0132(13)
C17 0.0315(17) 0.0341(17) 0.082(3) 0.0018(18) 0.0091(17) -0.0072(14)
C18 0.0326(16) 0.0326(16) 0.057(2) 0.0022(15) 0.0119(15) -0.0099(13)
C19 0.0227(13) 0.0230(12) 0.0360(15) 0.0008(11) 0.0063(11) -0.0072(10)
C20 0.0294(15) 0.0311(15) 0.0400(17) -0.0019(13) 0.0090(12) -0.0085(12)
C21 0.0275(15) 0.0381(17) 0.053(2) 0.0041(15) 0.0133(14) -0.0023(13)
C22 0.0237(15) 0.059(2) 0.055(2) 0.0096(18) -0.0006(14) -0.0143(15)
C23 0.0303(16) 0.051(2) 0.0451(19) 0.0013(15) -0.0009(13) -0.0165(14)
C24 0.0243(13) 0.0290(14) 0.0358(15) 0.0015(12) 0.0055(11) -0.0107(11)
C25 0.0376(15) 0.0314(14) 0.0322(15) -0.0040(12) 0.0067(12) -0.0227(12)
C26 0.0432(18) 0.0400(17) 0.050(2) -0.0018(15) -0.0003(15) -0.0268(15)
C27 0.058(2) 0.051(2) 0.052(2) -0.0082(16) 0.0049(17) -0.0428(18)
C28 0.073(3) 0.0385(18) 0.056(2) -0.0041(16) 0.0005(19) -0.0387(19)
C29 0.063(2) 0.0285(17) 0.072(3) -0.0064(17) -0.011(2) -0.0163(16)
C30 0.0438(18) 0.0328(16) 0.054(2) -0.0065(14) -0.0040(15) -0.0205(14)
C31 0.0355(15) 0.0338(14) 0.0325(15) -0.0024(12) 0.0027(12) -0.0248(12)
C32 0.0473(18) 0.0386(16) 0.0396(18) -0.0069(14) 0.0102(14) -0.0242(15)
C33 0.064(2) 0.059(2) 0.0373(18) -0.0135(16) 0.0151(16) -0.0404(19)
C34 0.066(2) 0.061(2) 0.0327(17) 0.0052(15) -0.0018(15) -0.048(2)
C35 0.052(2) 0.0455(18) 0.0434(19) 0.0077(15) -0.0068(15) -0.0336(16)
C36 0.0398(16) 0.0345(15) 0.0351(16) -0.0011(12) 0.0000(12) -0.0235(13)
C37 0.0316(15) 0.0305(15) 0.0436(18) 0.0034(13) 0.0070(13) -0.0060(12)
C38 0.0392(18) 0.0346(17) 0.057(2) 0.0118(15) 0.0073(15) -0.0097(14)
C39 0.054(2) 0.0252(15) 0.053(2) 0.0055(14) 0.0003(17) -0.0116(14)
C40 0.0441(18) 0.0280(15) 0.0416(18) -0.0043(13) 0.0045(14) -0.0045(13)
C41 0.0349(15) 0.0287(14) 0.0368(16) -0.0024(12) 0.0059(12) -0.0091(12)
C42 0.0264(13) 0.0245(13) 0.0350(15) 0.0022(11) -0.0011(11) -0.0084(11)
C43 0.0396(18) 0.0440(18) 0.0435(19) 0.0010(15) -0.0037(14) -0.0139(15)
C44 0.052(2) 0.058(2) 0.046(2) -0.0045(18) -0.0122(17) -0.0157(18)
C45 0.043(2) 0.060(2) 0.060(3) -0.024(2) -0.0069(17) -0.0133(18)
C46 0.0389(18) 0.0442(19) 0.069(3) -0.0194(18) 0.0011(17) -0.0161(15)
C47 0.0314(15) 0.0367(16) 0.050(2) -0.0067(14) -0.0011(13) -0.0133(13)
C48 0.0252(13) 0.0341(15) 0.0379(16) -0.0100(12) 0.0044(11) -0.0093(12)
C49 0.0378(16) 0.0342(15) 0.0388(17) -0.0072(13) 0.0122(13) -0.0175(13)
C50 0.058(2) 0.0373(17) 0.0391(18) -0.0105(14) 0.0176(16) -0.0205(16)
C51 0.054(2) 0.047(2) 0.059(2) -0.0128(17) 0.0339(19) -0.0232(17)
C52 0.0374(19) 0.069(3) 0.066(3) -0.016(2) 0.0217(18) -0.0279(18)
C53 0.0358(17) 0.056(2) 0.047(2) -0.0093(16) 0.0113(14) -0.0228(16)
C54 0.0242(13) 0.0248(13) 0.0381(16) -0.0031(11) 0.0084(11) -0.0081(11)
C55 0.051(3) 0.108(4) 0.055(3) 0.007(3) 0.006(2) 0.006(3)
C56 0.060(3) 0.092(4) 0.053(3) -0.008(2) 0.006(2) -0.024(3)
C57 0.058(3) 0.103(4) 0.055(3) -0.008(3) 0.011(2) -0.038(3)
C58 0.075(3) 0.086(4) 0.060(3) 0.002(3) 0.020(3) -0.002(3)
C59 0.084(4) 0.119(5) 0.067(3) -0.034(3) 0.037(3) -0.067(4)
C60 0.175(9) 0.229(11) 0.168(8) -0.126(8) 0.103(7) -0.164(9)
C61 0.071(4) 0.106(5) 0.149(7) -0.015(5) 0.015(4) -0.057(4)
C62 0.060(3) 0.086(4) 0.151(6) 0.002(4) 0.039(4) -0.036(3)
Li1 0.036(3) 0.046(3) 0.049(3) 0.010(3) 0.011(2) -0.013(2)

loop_
_atom_type_symbol
_atom_type_description
_atom_type_scat_dispersion_real
_atom_type_scat_dispersion_imag
_atom_type_scat_source
C C 0.0181 0.0091 'International Tables Vol C Tables 4.2.6.8 and 6.1.1.4'
H H 0.0000 0.0000 'International Tables Vol C Tables 4.2.6.8 and 6.1.1.4'
Li Li 0.0008 0.0003 'International Tables Vol C Tables 4.2.6.8 and 6.1.1.4'
O O 0.0492 0.0322 'International Tables Vol C Tables 4.2.6.8 and 6.1.1.4'
P P 0.2955 0.4335 'International Tables Vol C Tables 4.2.6.8 and 6.1.1.4'
Ru Ru 0.0552 3.2960 'International Tables Vol C Tables 4.2.6.8 and 6.1.1.4'

loop_
_geom_angle_atom_site_label_1
_geom_angle_atom_site_label_2
_geom_angle_atom_site_label_3
_geom_angle
_geom_angle_site_symmetry_1
_geom_angle_site_symmetry_3
_geom_angle_publ_flag
P1 Ru1 P2 104.24(3) . . ?
P1 Ru1 Li1 127.11(13) . . ?
P1 Ru1 H1 156.1(15) . . ?
P2 Ru1 Li1 96.00(15) . . ?
P2 Ru1 H1 94.7(15) . . ?
P3 Ru1 P1 101.92(2) . . ?
P3 Ru1 P2 107.37(3) . . ?
P3 Ru1 Li1 117.82(13) . . ?
P3 Ru1 H1 85.7(15) . . ?
C1 Ru1 P1 67.85(9) . . ?
C1 Ru1 P2 161.19(8) . . ?
C1 Ru1 P3 91.18(8) . . ?
C1 Ru1 C19 94.85(11) . . ?
C1 Ru1 Li1 77.41(17) . . ?
C1 Ru1 H1 89.6(15) . . ?
C19 Ru1 P1 90.27(8) . . ?
C19 Ru1 P2 67.56(8) . . ?
C19 Ru1 P3 167.73(8) . . ?
C19 Ru1 Li1 53.61(15) . . ?
C19 Ru1 H1 83.7(15) . . ?
Li1 Ru1 H1 34.5(15) . . ?
C6 P1 Ru1 85.47(10) . . ?
C6 P1 C7 109.44(14) . . ?
C6 P1 C13 106.88(14) . . ?
C7 P1 Ru1 125.59(9) . . ?
C7 P1 C13 99.20(13) . . ?
C13 P1 Ru1 126.90(9) . . ?
C24 P2 Ru1 85.33(10) . . ?
C24 P2 C25 108.58(13) . . ?
C24 P2 C31 105.22(14) . . ?
C25 P2 Ru1 127.30(11) . . ?
C25 P2 C31 99.18(13) . . ?
C31 P2 Ru1 126.60(9) . . ?
C42 P3 Ru1 116.31(9) . . ?
C48 P3 Ru1 115.61(9) . . ?
C48 P3 C42 100.13(14) . . ?
C54 P3 Ru1 121.98(10) . . ?
C54 P3 C42 98.75(13) . . ?
C54 P3 C48 100.41(14) . . ?
C55 O1 C58 108.2(3) . . ?
C55 O1 Li1 124.0(3) . . ?
C58 O1 Li1 126.5(3) . . ?
C59 O2 C62 108.2(4) . . ?
C59 O2 Li1 125.7(3) . . ?
C62 O2 Li1 120.6(4) . . ?
C2 C1 Ru1 137.5(2) . . ?
C2 C1 C6 115.6(3) . . ?
C6 C1 Ru1 106.7(2) . . ?
C1 C2 H2 119.2 . . ?
C3 C2 C1 121.5(3) . . ?
C3 C2 H2 119.2 . . ?
C2 C3 H3 119.4 . . ?
C4 C3 C2 121.2(3) . . ?
C4 C3 H3 119.4 . . ?
C3 C4 H4 120.3 . . ?
C3 C4 C5 119.5(3) . . ?
C5 C4 H4 120.3 . . ?
C4 C5 H5 120.8 . . ?
C6 C5 C4 118.5(3) . . ?
C6 C5 H5 120.8 . . ?
C1 C6 P1 100.0(2) . . ?
C5 C6 P1 136.1(3) . . ?
C5 C6 C1 123.7(3) . . ?
C8 C7 P1 117.8(2) . . ?
C8 C7 C12 119.3(3) . . ?
C12 C7 P1 122.8(2) . . ?
C7 C8 H8 119.8 . . ?
C7 C8 C9 120.4(3) . . ?
C9 C8 H8 119.8 . . ?
C8 C9 H9 120.0 . . ?
C10 C9 C8 119.9(3) . . ?
C10 C9 H9 120.0 . . ?
C9 C10 H10 120.0 . . ?
C9 C10 C11 119.9(3) . . ?
C11 C10 H10 120.0 . . ?
C10 C11 H11 119.7 . . ?
C10 C11 C12 120.6(3) . . ?
C12 C11 H11 119.7 . . ?
C7 C12 C11 119.8(3) . . ?
C7 C12 H12 120.1 . . ?
C11 C12 H12 120.1 . . ?
C14 C13 P1 120.8(2) . . ?
C18 C13 P1 120.6(3) . . ?
C18 C13 C14 118.5(3) . . ?
C13 C14 H14 119.3 . . ?
C15 C14 C13 121.4(3) . . ?
C15 C14 H14 119.3 . . ?
C14 C15 H15 120.2 . . ?
C14 C15 C16 119.6(4) . . ?
C16 C15 H15 120.2 . . ?
C15 C16 H16 120.3 . . ?
C17 C16 C15 119.4(3) . . ?
C17 C16 H16 120.3 . . ?
C16 C17 H17 119.3 . . ?
C16 C17 C18 121.4(4) . . ?
C18 C17 H17 119.3 . . ?
C13 C18 C17 119.7(4) . . ?
C13 C18 H18 120.1 . . ?
C17 C18 H18 120.1 . . ?
Ru1 C19 Li1 79.03(17) . . ?
C20 C19 Ru1 137.3(2) . . ?
C20 C19 C24 115.9(3) . . ?
C20 C19 Li1 80.0(2) . . ?
C24 C19 Ru1 106.65(19) . . ?
C24 C19 Li1 114.8(3) . . ?
C19 C20 H20 119.6 . . ?
C19 C20 Li1 66.2(2) . . ?
C21 C20 C19 120.8(3) . . ?
C21 C20 H20 119.6 . . ?
C21 C20 Li1 119.1(3) . . ?
Li1 C20 H20 85.1 . . ?
C20 C21 H21 119.3 . . ?
C22 C21 C20 121.4(3) . . ?
C22 C21 H21 119.3 . . ?
C21 C22 H22 120.1 . . ?
C21 C22 C23 119.9(3) . . ?
C23 C22 H22 120.1 . . ?
C22 C23 H23 120.7 . . ?
C24 C23 C22 118.6(3) . . ?
C24 C23 H23 120.7 . . ?
C19 C24 P2 100.2(2) . . ?
C23 C24 P2 136.4(3) . . ?
C23 C24 C19 123.4(3) . . ?
C26 C25 P2 122.3(3) . . ?
C30 C25 P2 118.6(2) . . ?
C30 C25 C26 119.1(3) . . ?
C25 C26 H26 119.8 . . ?
C25 C26 C27 120.4(3) . . ?
C27 C26 H26 119.8 . . ?
C26 C27 H27 120.0 . . ?
C28 C27 C26 120.0(3) . . ?
C28 C27 H27 120.0 . . ?
C27 C28 H28 120.3 . . ?
C29 C28 C27 119.3(3) . . ?
C29 C28 H28 120.3 . . ?
C28 C29 H29 119.9 . . ?
C28 C29 C30 120.3(4) . . ?
C30 C29 H29 119.9 . . ?
C25 C30 C29 120.7(3) . . ?
C25 C30 H30 119.6 . . ?
C29 C30 H30 119.6 . . ?
C32 C31 P2 121.3(3) . . ?
C36 C31 P2 119.9(2) . . ?
C36 C31 C32 118.7(3) . . ?
C31 C32 H32 119.8 . . ?
C33 C32 C31 120.4(3) . . ?
C33 C32 H32 119.8 . . ?
C32 C33 H33 119.9 . . ?
C34 C33 C32 120.2(3) . . ?
C34 C33 H33 119.9 . . ?
C33 C34 H34 120.0 . . ?
C35 C34 C33 120.0(3) . . ?
C35 C34 H34 120.0 . . ?
C34 C35 H35 120.0 . . ?
C34 C35 C36 120.1(3) . . ?
C36 C35 H35 120.0 . . ?
C31 C36 C35 120.7(3) . . ?
C31 C36 H36 119.7 . . ?
C35 C36 H36 119.7 . . ?
C38 C37 H37 119.3 . . ?
C38 C37 C42 121.4(3) . . ?
C42 C37 H37 119.3 . . ?
C37 C38 H38 120.0 . . ?
C39 C38 C37 119.9(3) . . ?
C39 C38 H38 120.0 . . ?
C38 C39 H39 120.4 . . ?
C40 C39 C38 119.2(3) . . ?
C40 C39 H39 120.4 . . ?
C39 C40 H40 119.7 . . ?
C39 C40 C41 120.5(3) . . ?
C41 C40 H40 119.7 . . ?
C40 C41 H41 119.4 . . ?
C42 C41 C40 121.2(3) . . ?
C42 C41 H41 119.4 . . ?
C37 C42 P3 119.5(2) . . ?
C41 C42 P3 122.7(2) . . ?
C41 C42 C37 117.8(3) . . ?
C44 C43 H43 119.5 . . ?
C48 C43 H43 119.5 . . ?
C48 C43 C44 120.9(4) . . ?
C43 C44 H44 119.9 . . ?
C45 C44 C43 120.2(4) . . ?
C45 C44 H44 119.9 . . ?
C44 C45 H45 120.1 . . ?
C44 C45 C46 119.8(4) . . ?
C46 C45 H45 120.1 . . ?
C45 C46 H46 119.9 . . ?
C45 C46 C47 120.2(4) . . ?
C47 C46 H46 119.9 . . ?
C46 C47 H47 119.8 . . ?
C46 C47 C48 120.4(4) . . ?
C48 C47 H47 119.8 . . ?
C43 C48 P3 123.6(3) . . ?
C43 C48 C47 118.4(3) . . ?
C47 C48 P3 117.8(3) . . ?
C50 C49 H49 119.6 . . ?
C54 C49 H49 119.6 . . ?
C54 C49 C50 120.8(3) . . ?
C49 C50 H50 120.1 . . ?
C51 C50 C49 119.7(4) . . ?
C51 C50 H50 120.1 . . ?
C50 C51 H51 119.9 . . ?
C52 C51 C50 120.1(3) . . ?
C52 C51 H51 119.9 . . ?
C51 C52 H52 119.8 . . ?
C51 C52 C53 120.5(4) . . ?
C53 C52 H52 119.8 . . ?
C52 C53 H53 119.8 . . ?
C52 C53 C54 120.4(4) . . ?
C54 C53 H53 119.8 . . ?
C49 C54 P3 117.6(2) . . ?
C49 C54 C53 118.5(3) . . ?
C53 C54 P3 123.9(3) . . ?
O1 C55 H55A 109.9 . . ?
O1 C55 H55B 109.9 . . ?
O1 C55 C56 108.9(4) . . ?
H55A C55 H55B 108.3 . . ?
C56 C55 H55A 109.9 . . ?
C56 C55 H55B 109.9 . . ?
C55 C56 H56A 111.2 . . ?
C55 C56 H56B 111.2 . . ?
C55 C56 C57 102.9(4) . . ?
H56A C56 H56B 109.1 . . ?
C57 C56 H56A 111.2 . . ?
C57 C56 H56B 111.2 . . ?
C56 C57 H57A 111.0 . . ?
C56 C57 H57B 111.0 . . ?
C56 C57 C58 104.0(4) . . ?
H57A C57 H57B 109.0 . . ?
C58 C57 H57A 111.0 . . ?
C58 C57 H57B 111.0 . . ?
O1 C58 C57 104.7(4) . . ?
O1 C58 H58A 110.8 . . ?
O1 C58 H58B 110.8 . . ?
C57 C58 H58A 110.8 . . ?
C57 C58 H58B 110.8 . . ?
H58A C58 H58B 108.9 . . ?
O2 C59 H59A 110.1 . . ?
O2 C59 H59B 110.1 . . ?
O2 C59 C60 108.1(5) . . ?
H59A C59 H59B 108.4 . . ?
C60 C59 H59A 110.1 . . ?
C60 C59 H59B 110.1 . . ?
C59 C60 H60A 110.1 . . ?
C59 C60 H60B 110.1 . . ?
H60A C60 H60B 108.4 . . ?
C61 C60 C59 107.9(6) . . ?
C61 C60 H60A 110.1 . . ?
C61 C60 H60B 110.1 . . ?
C60 C61 H61A 110.6 . . ?
C60 C61 H61B 110.6 . . ?
C60 C61 C62 105.6(5) . . ?
H61A C61 H61B 108.8 . . ?
C62 C61 H61A 110.6 . . ?
C62 C61 H61B 110.6 . . ?
O2 C62 C61 104.8(5) . . ?
O2 C62 H62A 110.8 . . ?
O2 C62 H62B 110.8 . . ?
C61 C62 H62A 110.8 . . ?
C61 C62 H62B 110.8 . . ?
H62A C62 H62B 108.9 . . ?
Ru1 Li1 H1 31.7(14) . . ?
O1 Li1 Ru1 139.2(3) . . ?
O1 Li1 C19 126.5(3) . . ?
O1 Li1 C20 93.7(3) . . ?
O1 Li1 H1 141.7(14) . . ?
O2 Li1 Ru1 123.2(3) . . ?
O2 Li1 O1 96.6(3) . . ?
O2 Li1 C19 114.6(4) . . ?
O2 Li1 C20 118.0(3) . . ?
O2 Li1 H1 101.2(14) . . ?
C19 Li1 Ru1 47.36(12) . . ?
C19 Li1 C20 33.79(13) . . ?
C19 Li1 H1 75.2(14) . . ?
C20 Li1 Ru1 76.23(17) . . ?
C20 Li1 H1 107.1(14) . . ?

loop_
_geom_bond_atom_site_label_1
_geom_bond_atom_site_label_2
_geom_bond_distance
_geom_bond_site_symmetry_2
_geom_bond_publ_flag
Ru1 P1 2.3491(7) . ?
Ru1 P2 2.3578(7) . ?
Ru1 P3 2.3216(7) . ?
Ru1 C1 2.100(3) . ?
Ru1 C19 2.117(3) . ?
Ru1 Li1 2.825(6) . ?
Ru1 H1 1.62(4) . ?
P1 C6 1.815(3) . ?
P1 C7 1.834(3) . ?
P1 C13 1.843(3) . ?
P2 C24 1.823(3) . ?
P2 C25 1.842(3) . ?
P2 C31 1.844(3) . ?
P3 C42 1.869(3) . ?
P3 C48 1.849(3) . ?
P3 C54 1.849(3) . ?
O1 C55 1.390(6) . ?
O1 C58 1.473(6) . ?
O1 Li1 1.993(7) . ?
O2 C59 1.426(6) . ?
O2 C62 1.438(5) . ?
O2 Li1 1.964(7) . ?
C1 C2 1.396(4) . ?
C1 C6 1.420(4) . ?
C2 H2 0.9300 . ?
C2 C3 1.395(5) . ?
C3 H3 0.9300 . ?
C3 C4 1.387(6) . ?
C4 H4 0.9300 . ?
C4 C5 1.393(5) . ?
C5 H5 0.9300 . ?
C5 C6 1.390(4) . ?
C7 C8 1.384(4) . ?
C7 C12 1.389(4) . ?
C8 H8 0.9300 . ?
C8 C9 1.396(4) . ?
C9 H9 0.9300 . ?
C9 C10 1.375(5) . ?
C10 H10 0.9300 . ?
C10 C11 1.377(5) . ?
C11 H11 0.9300 . ?
C11 C12 1.390(5) . ?
C12 H12 0.9300 . ?
C13 C14 1.392(5) . ?
C13 C18 1.388(4) . ?
C14 H14 0.9300 . ?
C14 C15 1.386(5) . ?
C15 H15 0.9300 . ?
C15 C16 1.388(6) . ?
C16 H16 0.9300 . ?
C16 C17 1.369(6) . ?
C17 H17 0.9300 . ?
C17 C18 1.396(5) . ?
C18 H18 0.9300 . ?
C19 C20 1.408(4) . ?
C19 C24 1.411(4) . ?
C19 Li1 2.317(7) . ?
C20 H20 0.9300 . ?
C20 C21 1.392(5) . ?
C20 Li1 2.493(7) . ?
C21 H21 0.9300 . ?
C21 C22 1.372(6) . ?
C22 H22 0.9300 . ?
C22 C23 1.393(5) . ?
C23 H23 0.9300 . ?
C23 C24 1.385(4) . ?
C25 C26 1.385(5) . ?
C25 C30 1.368(5) . ?
C26 H26 0.9300 . ?
C26 C27 1.391(5) . ?
C27 H27 0.9300 . ?
C27 C28 1.384(6) . ?
C28 H28 0.9300 . ?
C28 C29 1.375(6) . ?
C29 H29 0.9300 . ?
C29 C30 1.393(5) . ?
C30 H30 0.9300 . ?
C31 C32 1.390(4) . ?
C31 C36 1.387(4) . ?
C32 H32 0.9300 . ?
C32 C33 1.389(5) . ?
C33 H33 0.9300 . ?
C33 C34 1.377(6) . ?
C34 H34 0.9300 . ?
C34 C35 1.376(6) . ?
C35 H35 0.9300 . ?
C35 C36 1.387(5) . ?
C36 H36 0.9300 . ?
C37 H37 0.9300 . ?
C37 C38 1.389(5) . ?
C37 C42 1.392(4) . ?
C38 H38 0.9300 . ?
C38 C39 1.389(5) . ?
C39 H39 0.9300 . ?
C39 C40 1.377(5) . ?
C40 H40 0.9300 . ?
C40 C41 1.391(4) . ?
C41 H41 0.9300 . ?
C41 C42 1.384(4) . ?
C43 H43 0.9300 . ?
C43 C44 1.391(5) . ?
C43 C48 1.386(5) . ?
C44 H44 0.9300 . ?
C44 C45 1.372(6) . ?
C45 H45 0.9300 . ?
C45 C46 1.385(6) . ?
C46 H46 0.9300 . ?
C46 C47 1.389(5) . ?
C47 H47 0.9300 . ?
C47 C48 1.399(5) . ?
C49 H49 0.9300 . ?
C49 C50 1.398(4) . ?
C49 C54 1.391(5) . ?
C50 H50 0.9300 . ?
C50 C51 1.378(6) . ?
C51 H51 0.9300 . ?
C51 C52 1.372(6) . ?
C52 H52 0.9300 . ?
C52 C53 1.392(5) . ?
C53 H53 0.9300 . ?
C53 C54 1.393(5) . ?
C55 H55A 0.9700 . ?
C55 H55B 0.9700 . ?
C55 C56 1.470(6) . ?
C56 H56A 0.9700 . ?
C56 H56B 0.9700 . ?
C56 C57 1.476(7) . ?
C57 H57A 0.9700 . ?
C57 H57B 0.9700 . ?
C57 C58 1.502(7) . ?
C58 H58A 0.9700 . ?
C58 H58B 0.9700 . ?
C59 H59A 0.9700 . ?
C59 H59B 0.9700 . ?
C59 C60 1.445(8) . ?
C60 H60A 0.9700 . ?
C60 H60B 0.9700 . ?
C60 C61 1.428(9) . ?
C61 H61A 0.9700 . ?
C61 H61B 0.9700 . ?
C61 C62 1.504(8) . ?
C62 H62A 0.9700 . ?
C62 H62B 0.9700 . ?
Li1 H1 1.75(4) . ?
